data_4303278
loop_
_publ_author_name
'Hung Huy Nguyen'
'Jesudas J. Jegathesh'
'Pedro I. da S. Maia'
'Victor M. Deflon'
'Ronald Gust'
'Silke Bergemann'
'Ulrich Abram'

_publ_contact_author
;
      Ulrich Abram
      Free University of Berlin     
      Institute of Chemistry             
      Fabeckstrasse 34-36                     
      D-14195 Berlin         
      Germany                          
;
_publ_contact_author_email abram@chemie.fu-berlin.de
_publ_contact_author_fax '0049 (0)30 838 52676'
_publ_contact_author_phone '0049 (0)30 838 54002'
_publ_section_title
;
Synthesis, Structural Characterization, and Biological Evaluation of
Oxorhenium(V) Complexes with a Novel Type of Thiosemicarbazones Derived
from N-[N',N'-Dialkylamino(thiocarbonyl)]benzimidoyl Chlorides
;
_journal_name_full 'Inorganic Chemistry'
_journal_page_first 9356
_journal_page_last 9364
_journal_paper_doi 10.1021/ic901160v
_journal_volume 48
_journal_year 2009
_chemical_formula_moiety 'C17 H23 Cl N5 O Re S2'
_chemical_formula_sum 'C17 H23 Cl N5 O Re S2'
_chemical_formula_weight 599.02
_chemical_name_common '[ReOCl(Pyrotsc-Et2bzm)]'
_chemical_name_systematic
;
N-(N',N'- Diethylaminothiocarbonyl)-N''-(N-1-Pyrrolidine
carbothioamide)benzamidinato(chloro)oxorhenium(V)
;
_space_group_IT_number 14
_symmetry_cell_setting monoclinic
_symmetry_space_group_name_Hall '-P 2ybc'
_symmetry_space_group_name_H-M 'P 1 21/c 1'
_atom_sites_solution_hydrogens geom
_atom_sites_solution_primary heavy
_atom_sites_solution_secondary difmap
_audit_creation_method SHELXL-97
_cell_angle_alpha 90.00
_cell_angle_beta 113.76(1)
_cell_angle_gamma 90.00
_cell_formula_units_Z 4
_cell_length_a 10.982(1)
_cell_length_b 21.900(1)
_cell_length_c 9.524(1)
_cell_measurement_reflns_used 11580
_cell_measurement_temperature 200(2)
_cell_measurement_theta_max 29.13
_cell_measurement_theta_min 2.22
_cell_volume 2096.4(3)
_computing_cell_refinement 'STOE X-AREA'
_computing_data_collection 'STOE X-AREA'
_computing_data_reduction 'STOE X-RED'
_computing_molecular_graphics ORTEP3
_computing_publication_material WinGX
_computing_structure_refinement 'SHELXL-97 (Sheldrick, 1997)'
_computing_structure_solution 'SHELXS-97 (Sheldrick, 1997)'
_diffrn_ambient_temperature 200(2)
_diffrn_detector_area_resol_mean 6.67
_diffrn_measured_fraction_theta_full 0.981
_diffrn_measured_fraction_theta_max 0.981
_diffrn_measurement_device_type 'STOE IPDS 2T'
_diffrn_measurement_method 'rotation method'
_diffrn_radiation_monochromator graphite
_diffrn_radiation_source 'fine-focus sealed tube'
_diffrn_radiation_type MoK\a
_diffrn_radiation_wavelength 0.71073
_diffrn_reflns_av_R_equivalents 0.0987
_diffrn_reflns_av_sigmaI/netI 0.0894
_diffrn_reflns_limit_h_max 15
_diffrn_reflns_limit_h_min -15
_diffrn_reflns_limit_k_max 29
_diffrn_reflns_limit_k_min -30
_diffrn_reflns_limit_l_max 12
_diffrn_reflns_limit_l_min -13
_diffrn_reflns_number 15000
_diffrn_reflns_theta_full 29.30
_diffrn_reflns_theta_max 29.30
_diffrn_reflns_theta_min 1.86
_diffrn_standards_decay_% 0.5
_exptl_absorpt_coefficient_mu 6.140
_exptl_absorpt_correction_T_max 0.8484
_exptl_absorpt_correction_T_min 0.2861
_exptl_absorpt_correction_type integration
_exptl_absorpt_process_details 'STOE X-RED'
_exptl_crystal_colour orange
_exptl_crystal_density_diffrn 1.898
_exptl_crystal_density_method 'not measured'
_exptl_crystal_description plate
_exptl_crystal_F_000 1168
_exptl_crystal_size_max 0.760
_exptl_crystal_size_mid 0.310
_exptl_crystal_size_min 0.010
_refine_diff_density_max 2.220
_refine_diff_density_min -1.468
_refine_diff_density_rms 0.415
_refine_ls_extinction_coef 0.0146(7)
_refine_ls_extinction_expression Fc^*^=kFc[1+0.001xFc^2^\l^3^/sin(2\q)]^-1/4^
_refine_ls_extinction_method SHELXL
_refine_ls_goodness_of_fit_ref 0.970
_refine_ls_hydrogen_treatment constr
_refine_ls_matrix_type full
_refine_ls_number_parameters 246
_refine_ls_number_reflns 5624
_refine_ls_number_restraints 0
_refine_ls_restrained_S_all 0.970
_refine_ls_R_factor_all 0.0904
_refine_ls_R_factor_gt 0.0520
_refine_ls_shift/su_max 0.001
_refine_ls_shift/su_mean 0.000
_refine_ls_structure_factor_coef Fsqd
_refine_ls_weighting_details 'calc w=1/[\s^2^(Fo^2^)+(0.0777P)^2^+0.0000P] where P=(Fo^2^+2Fc^2^)/3'
_refine_ls_weighting_scheme calc
_refine_ls_wR_factor_gt 0.1165
_refine_ls_wR_factor_ref 0.1437
_reflns_number_gt 3672
_reflns_number_total 5624
_reflns_threshold_expression >2sigma(I)
_cod_data_source_file ic901160v_si_001_3.cif
_cod_data_source_block hnregcob2
_cod_depositor_comments
;
The following automatic conversions were performed:
'_refine_ls_hydrogen_treatment' value 'Constr' changed to 'constr'
according to '/home/saulius/struct/CIF-dictionaries/cif_core.dic'
dictionary named 'cif_core.dic' version 2.4.1 from 2010-06-29.

Automatic conversion script
Id: cif_fix_enum 1527 2010-12-29 10:47:43Z saulius 
;
_cod_original_cell_volume 2096.5(3)
_cod_database_code 4303278

loop_
_symmetry_equiv_pos_as_xyz
'x, y, z'
'-x, y+1/2, -z+1/2'
'-x, -y, -z'
'x, -y-1/2, z-1/2'

loop_
_atom_site_label
_atom_site_type_symbol
_atom_site_fract_x
_atom_site_fract_y
_atom_site_fract_z
_atom_site_U_iso_or_equiv
_atom_site_adp_type
_atom_site_occupancy
_atom_site_symmetry_multiplicity
_atom_site_calc_flag
_atom_site_refinement_flags
_atom_site_disorder_assembly
_atom_site_disorder_group
Re Re -0.68030(3) -0.084859(15) -0.66373(4) 0.03788(14) Uani 1 1 d . . .
Cl Cl -0.8630(2) -0.04905(12) -0.8814(3) 0.0534(6) Uani 1 1 d . . .
S1 S -0.8143(2) -0.17010(11) -0.7113(3) 0.0520(6) Uani 1 1 d . . .
S9 S -0.5556(2) -0.04027(10) -0.7779(3) 0.0423(5) Uani 1 1 d . . .
O10 O -0.6819(7) -0.0449(3) -0.5173(8) 0.0541(16) Uani 1 1 d . . .
N3 N -0.5978(7) -0.2223(3) -0.4843(9) 0.0416(16) Uani 1 1 d . . .
N5 N -0.5192(6) -0.1383(3) -0.5801(8) 0.0356(14) Uani 1 1 d . . .
N6 N -0.7555(8) -0.2869(4) -0.6408(10) 0.054(2) Uani 1 1 d . . .
N7 N -0.3942(6) -0.1232(3) -0.5846(8) 0.0392(15) Uani 1 1 d . . .
N51 N -0.2960(7) -0.0617(4) -0.7012(9) 0.0458(17) Uani 1 1 d . . .
C2 C -0.7134(9) -0.2309(4) -0.6071(11) 0.048(2) Uani 1 1 d . . .
C4 C -0.5083(8) -0.1799(4) -0.4694(9) 0.0357(16) Uani 1 1 d . . .
C8 C -0.4032(8) -0.0793(4) -0.6758(10) 0.0408(17) Uani 1 1 d . . .
C31 C -0.3918(8) -0.1797(4) -0.3199(10) 0.0384(17) Uani 1 1 d . . .
C32 C -0.3270(9) -0.1257(4) -0.2566(11) 0.047(2) Uani 1 1 d . . .
H32 H -0.3501 -0.0897 -0.3130 0.056 Uiso 1 1 calc R . .
C33 C -0.2278(10) -0.1253(5) -0.1095(12) 0.056(2) Uani 1 1 d . . .
H33 H -0.1842 -0.0891 -0.0675 0.067 Uiso 1 1 calc R . .
C34 C -0.1935(10) -0.1789(5) -0.0248(12) 0.061(3) Uani 1 1 d . . .
H34 H -0.1276 -0.1786 0.0744 0.073 Uiso 1 1 calc R . .
C35 C -0.2581(10) -0.2328(5) -0.0890(12) 0.056(2) Uani 1 1 d . . .
H35 H -0.2358 -0.2688 -0.0324 0.067 Uiso 1 1 calc R . .
C36 C -0.3550(8) -0.2335(4) -0.2359(11) 0.046(2) Uani 1 1 d . . .
H36 H -0.3960 -0.2701 -0.2792 0.055 Uiso 1 1 calc R . .
C41 C -0.6752(10) -0.3380(4) -0.5492(12) 0.053(2) Uani 1 1 d . . .
H41A H -0.7324 -0.3729 -0.5581 0.063 Uiso 1 1 calc R . .
H41B H -0.6344 -0.3263 -0.4420 0.063 Uiso 1 1 calc R . .
C42 C -0.5675(12) -0.3558(5) -0.6038(15) 0.066(3) Uani 1 1 d . . .
H42A H -0.5158 -0.3889 -0.5422 0.099 Uiso 1 1 calc R . .
H42B H -0.5106 -0.3214 -0.5944 0.099 Uiso 1 1 calc R . .
H42C H -0.6080 -0.3684 -0.7092 0.099 Uiso 1 1 calc R . .
C43 C -0.8808(11) -0.3039(5) -0.7715(14) 0.069(3) Uani 1 1 d . . .
H43A H -0.9042 -0.2723 -0.8493 0.083 Uiso 1 1 calc R . .
H43B H -0.8678 -0.3417 -0.8167 0.083 Uiso 1 1 calc R . .
C44 C -0.9895(12) -0.3116(8) -0.7208(18) 0.090(4) Uani 1 1 d . . .
H44A H -1.0694 -0.3225 -0.8070 0.135 Uiso 1 1 calc R . .
H44B H -1.0033 -0.2740 -0.6775 0.135 Uiso 1 1 calc R . .
H44C H -0.9668 -0.3432 -0.6448 0.135 Uiso 1 1 calc R . .
C52 C -0.1639(8) -0.0873(5) -0.6107(13) 0.052(2) Uani 1 1 d . . .
H52A H -0.1641 -0.1314 -0.6206 0.062 Uiso 1 1 calc R . .
H52B H -0.1344 -0.0768 -0.5031 0.062 Uiso 1 1 calc R . .
C53 C -0.0762(10) -0.0577(5) -0.6807(13) 0.057(2) Uani 1 1 d . . .
H53A H -0.0743 -0.0819 -0.7650 0.068 Uiso 1 1 calc R . .
H53B H 0.0140 -0.0525 -0.6046 0.068 Uiso 1 1 calc R . .
C54 C -0.1427(11) 0.0044(5) -0.7375(12) 0.058(3) Uani 1 1 d . . .
H54A H -0.1162 0.0339 -0.6546 0.070 Uiso 1 1 calc R . .
H54B H -0.1201 0.0202 -0.8192 0.070 Uiso 1 1 calc R . .
C55 C -0.2913(10) -0.0097(5) -0.7963(11) 0.052(2) Uani 1 1 d . . .
H55A H -0.3401 0.0249 -0.7819 0.063 Uiso 1 1 calc R . .
H55B H -0.3276 -0.0206 -0.9041 0.063 Uiso 1 1 calc R . .

loop_
_atom_site_aniso_label
_atom_site_aniso_U_11
_atom_site_aniso_U_22
_atom_site_aniso_U_33
_atom_site_aniso_U_23
_atom_site_aniso_U_13
_atom_site_aniso_U_12
Re 0.03416(18) 0.0384(2) 0.03951(19) 0.00047(15) 0.01319(12) 0.00278(14)
Cl 0.0377(10) 0.0618(15) 0.0554(13) 0.0119(11) 0.0133(9) 0.0088(10)
S1 0.0357(10) 0.0479(13) 0.0613(14) 0.0083(11) 0.0079(10) -0.0039(9)
S9 0.0387(10) 0.0429(11) 0.0440(11) 0.0068(9) 0.0152(9) 0.0041(8)
O10 0.055(4) 0.058(4) 0.057(4) -0.003(3) 0.030(3) 0.004(3)
N3 0.033(3) 0.040(4) 0.046(4) 0.003(3) 0.010(3) -0.004(3)
N5 0.030(3) 0.035(3) 0.040(4) 0.004(3) 0.013(3) 0.001(3)
N6 0.043(4) 0.042(4) 0.062(5) 0.008(4) 0.006(4) -0.006(3)
N7 0.032(3) 0.037(4) 0.048(4) 0.007(3) 0.015(3) 0.000(3)
N51 0.037(4) 0.050(4) 0.053(4) 0.009(4) 0.021(3) -0.001(3)
C2 0.043(4) 0.051(5) 0.047(5) 0.010(4) 0.016(4) -0.006(4)
C4 0.037(4) 0.035(4) 0.037(4) 0.000(3) 0.017(3) 0.000(3)
C8 0.043(4) 0.037(4) 0.046(4) -0.001(4) 0.022(4) 0.001(3)
C31 0.036(4) 0.033(4) 0.044(4) -0.001(3) 0.014(3) -0.001(3)
C32 0.043(4) 0.046(5) 0.045(5) 0.001(4) 0.011(4) 0.006(4)
C33 0.057(5) 0.047(5) 0.050(5) -0.001(4) 0.006(4) -0.001(4)
C34 0.049(5) 0.069(7) 0.044(5) 0.002(5) -0.002(4) 0.001(5)
C35 0.058(6) 0.052(6) 0.046(5) 0.009(4) 0.009(4) 0.010(5)
C36 0.038(4) 0.036(4) 0.053(5) 0.007(4) 0.008(4) 0.000(3)
C41 0.054(5) 0.042(5) 0.062(6) 0.012(4) 0.023(5) -0.008(4)
C42 0.065(7) 0.060(7) 0.078(8) 0.010(6) 0.034(6) -0.002(5)
C43 0.064(6) 0.054(6) 0.067(7) 0.005(5) 0.004(6) -0.016(5)
C44 0.057(7) 0.112(12) 0.092(10) 0.021(8) 0.022(7) -0.014(7)
C52 0.036(4) 0.059(6) 0.062(5) 0.013(5) 0.023(4) 0.003(4)
C53 0.041(5) 0.078(7) 0.055(6) -0.002(5) 0.023(4) -0.006(5)
C54 0.070(6) 0.060(6) 0.052(6) 0.008(5) 0.032(5) -0.012(5)
C55 0.055(5) 0.059(6) 0.048(5) 0.006(4) 0.027(4) -0.008(5)

loop_
_atom_type_symbol
_atom_type_description
_atom_type_scat_dispersion_real
_atom_type_scat_dispersion_imag
_atom_type_scat_source
C C 0.0030 0.0020 'International Tables Vol C Tables 4.2.6.8 and 6.1.1.4'
H H 0.0000 0.0000 'International Tables Vol C Tables 4.2.6.8 and 6.1.1.4'
Cl Cl 0.1480 0.1590 'International Tables Vol C Tables 4.2.6.8 and 6.1.1.4'
N N 0.0060 0.0030 'International Tables Vol C Tables 4.2.6.8 and 6.1.1.4'
O O 0.0110 0.0060 'International Tables Vol C Tables 4.2.6.8 and 6.1.1.4'
Re Re -1.0180 7.2310 'International Tables Vol C Tables 4.2.6.8 and 6.1.1.4'
S S 0.1250 0.1230 'International Tables Vol C Tables 4.2.6.8 and 6.1.1.4'

loop_
_geom_angle_atom_site_label_1
_geom_angle_atom_site_label_2
_geom_angle_atom_site_label_3
_geom_angle
_geom_angle_site_symmetry_1
_geom_angle_site_symmetry_3
_geom_angle_publ_flag
O10 Re N5 106.4(3) . . ?
O10 Re S9 112.8(3) . . ?
N5 Re S9 80.55(19) . . ?
O10 Re S1 111.8(3) . . ?
N5 Re S1 89.82(19) . . ?
S9 Re S1 135.28(9) . . ?
O10 Re Cl 105.7(3) . . ?
N5 Re Cl 147.7(2) . . ?
S9 Re Cl 84.29(8) . . ?
S1 Re Cl 81.20(9) . . ?
C2 S1 Re 107.1(3) . . ?
C8 S9 Re 98.5(3) . . ?
C4 N3 C2 126.4(8) . . ?
C4 N5 N7 113.1(6) . . ?
C4 N5 Re 119.2(5) . . ?
N7 N5 Re 124.0(5) . . ?
C2 N6 C41 120.1(8) . . ?
C2 N6 C43 123.9(8) . . ?
C41 N6 C43 116.0(8) . . ?
C8 N7 N5 112.6(7) . . ?
C8 N51 C52 120.9(7) . . ?
C8 N51 C55 125.5(8) . . ?
C52 N51 C55 112.7(7) . . ?
N6 C2 N3 117.4(8) . . ?
N6 C2 S1 119.5(7) . . ?
N3 C2 S1 122.8(7) . . ?
N3 C4 N5 124.0(7) . . ?
N3 C4 C31 115.0(7) . . ?
N5 C4 C31 121.0(7) . . ?
N7 C8 N51 120.2(8) . . ?
N7 C8 S9 122.2(6) . . ?
N51 C8 S9 117.5(7) . . ?
C32 C31 C36 119.6(8) . . ?
C32 C31 C4 120.8(8) . . ?
C36 C31 C4 119.3(7) . . ?
C33 C32 C31 120.1(9) . . ?
C32 C33 C34 120.1(10) . . ?
C35 C34 C33 119.5(9) . . ?
C36 C35 C34 120.5(9) . . ?
C35 C36 C31 120.2(9) . . ?
N6 C41 C42 110.7(9) . . ?
C44 C43 N6 110.8(11) . . ?
N51 C52 C53 103.3(8) . . ?
C52 C53 C54 103.8(8) . . ?
C55 C54 C53 103.7(8) . . ?
N51 C55 C54 103.2(8) . . ?

loop_
_geom_bond_atom_site_label_1
_geom_bond_atom_site_label_2
_geom_bond_distance
_geom_bond_site_symmetry_2
_geom_bond_publ_flag
Re O10 1.652(7) . ?
Re N5 2.000(6) . ?
Re S9 2.283(2) . ?
Re S1 2.307(2) . ?
Re Cl 2.364(2) . ?
S1 C2 1.760(10) . ?
S9 C8 1.778(9) . ?
N3 C4 1.318(10) . ?
N3 C2 1.349(11) . ?
N5 C4 1.361(10) . ?
N5 N7 1.430(9) . ?
N6 C2 1.304(12) . ?
N6 C41 1.474(12) . ?
N6 C43 1.484(13) . ?
N7 C8 1.272(11) . ?
N51 C8 1.350(11) . ?
N51 C52 1.467(11) . ?
N51 C55 1.470(12) . ?
C4 C31 1.482(11) . ?
C31 C32 1.387(12) . ?
C31 C36 1.390(11) . ?
C32 C33 1.385(13) . ?
C33 C34 1.388(15) . ?
C34 C35 1.387(15) . ?
C35 C36 1.374(13) . ?
C41 C42 1.523(15) . ?
C43 C44 1.466(17) . ?
C52 C53 1.520(13) . ?
C53 C54 1.535(16) . ?
C54 C55 1.528(14) . ?
